data_4320030
loop_
_publ_author_name
'Stephen M. Pugh'
'Alexander J. Blake'
'Lutz H. Gade'
'Philip Mountford'

_publ_contact_author
;
Dr P. Mountford
Inorganic Chemistry Laboratory
South Parks Road
Oxford
OX1 3QR
UK
;
_publ_contact_author_email Philip.Mountford@chem.ox.ac.uk
_publ_contact_author_fax '+44 1865 272690'
_publ_contact_author_phone '+44 1865 272679'
_publ_section_title
;
 Group 5 Imido Complexes Derived from Diamido-Pyridine Ligands
;
_journal_name_full 'Inorganic Chemistry'
_journal_page_first 3992
_journal_page_last 4001
_journal_paper_doi 10.1021/ic0102541
_journal_volume 40
_journal_year 2001
_chemical_compound_source
;
[V(N-2,6-C6H3Pri2)Cl3(thf)] + MeC(2-C5H4N)(CH2NHSiMe2Bu-t)2 + NEt3
;
_chemical_formula_moiety ' C27 H46 Cl2 N4 Si1 V1 '
_chemical_formula_sum 'C27 H46 Cl2 N4 Si V'
_chemical_formula_weight 576.63
_chemical_name_systematic
;
[V(N-2,6-C6H3Pri2){MeC(2-C5H4N)(CH2NH2)(CH2NHSiMe2Bu-t)}Cl2]
;
_space_group_IT_number 61
_symmetry_cell_setting orthorhombic
_symmetry_space_group_name_Hall '-P 2ac 2ab'
_symmetry_space_group_name_H-M 'P b c a'
_atom_sites_solution_hydrogens 'geometric and difference maps'
_atom_sites_solution_primary SIR92
_cell_angle_alpha 90
_cell_angle_beta 90
_cell_angle_gamma 90
_cell_formula_units_Z 8
_cell_length_a 14.90(2)
_cell_length_b 16.834(9)
_cell_length_c 24.025(13)
_cell_measurement_reflns_used 38
_cell_measurement_temperature 150(2)
_cell_measurement_theta_max 15.1
_cell_measurement_theta_min 10.0
_cell_volume 6026(9)
_computing_cell_refinement 'STADI4 (Stoe & Cie 1995a)'
_computing_data_collection 'STADI4 (Stoe & Cie 1995a)'
_computing_data_reduction
;
X-RED (Stoe & Cie, 1995b)
CRYSTALS (Watkin et al, 1996)
;
_computing_molecular_graphics 'CAMERON (Watkin, Prout and Pearce, 1996)'
_computing_publication_material
;
CRYSTALS Issue 10 (Watkin et al, 1996)
;
_computing_structure_refinement
;
CRYSTALS Issue 10 (Watkin et al, 1996)
;
_computing_structure_solution 'SiR92 (Altomare, et al, 1994)'
_diffrn_ambient_temperature 150(2)
_diffrn_measurement_device 'STOE STADI4 4-circle-diffractometer'
_diffrn_measurement_method
; Scan width (omega) = 0.92 - 1.87, scan ratio 2theta:omega = 1.00
 I(Net) and sigma(I) from profile fitting (Clegg, 1981)
;
_diffrn_radiation_collimation '0.5 mm'
_diffrn_radiation_detector 'NaI(Tl) scintillation counter'
_diffrn_radiation_monochromator 'planar graphite'
_diffrn_radiation_polarisn_norm 90
_diffrn_radiation_source 'fine-focus sealed tube'
_diffrn_radiation_type 'Mo K\a'
_diffrn_radiation_wavelength 0.71073
_diffrn_reflns_av_R_equivalents 0.04
_diffrn_reflns_av_sigmaI/netI 0.2090
_diffrn_reflns_limit_h_max 16
_diffrn_reflns_limit_h_min 0
_diffrn_reflns_limit_k_max 18
_diffrn_reflns_limit_k_min 0
_diffrn_reflns_limit_l_max 25
_diffrn_reflns_limit_l_min 0
_diffrn_reflns_number 4406
_diffrn_reflns_theta_max 22.52
_diffrn_reflns_theta_min 2.54
_diffrn_standards_decay_% 0.00
_diffrn_standards_interval_time 60
_diffrn_standards_number 3
_exptl_absorpt_coefficient_mu 0.56
_exptl_absorpt_correction_T_max 0.9622
_exptl_absorpt_correction_T_min 0.8968
_exptl_absorpt_correction_type integration
_exptl_crystal_colour red-brown
_exptl_crystal_density_diffrn 1.27
_exptl_crystal_density_meas ?
_exptl_crystal_description 'triangluar plate'
_exptl_crystal_F_000 2456
_exptl_crystal_size_max 0.24
_exptl_crystal_size_mid 0.20
_exptl_crystal_size_min 0.025
_refine_diff_density_max 1.29
_refine_diff_density_min -1.00
_refine_ls_abs_structure_Flack 'not required'
_refine_ls_extinction_coef 'not required'
_refine_ls_extinction_method none
_refine_ls_goodness_of_fit_all 0.944
_refine_ls_hydrogen_treatment
;
Hydrogen atoms were refined in a riding model for C-H atoms (placed
in calculated positions). Fractional coordinates for the N-H atoms
(located from difference maps) were refined subject to similarity
restraints on N-H bond lengths. The N-H and C-H U[iso] values were
estimated as 1.3 times the Uequiv of the supporting N or C atom.
;
_refine_ls_matrix_type full
_refine_ls_number_parameters 325
_refine_ls_number_reflns 3467
_refine_ls_number_restraints 210
_refine_ls_R_factor_all 0.151
_refine_ls_R_factor_obs 0.099
_refine_ls_shift/esd_max 0.089
_refine_ls_structure_factor_coef F**2
_refine_ls_weighting_scheme 'Chebychev polynomial'
_refine_ls_wR_factor_all 0.161
_refine_ls_wR_factor_obs 0.125
_reflns_d_resolution_high 0.929
_reflns_d_resolution_low 8.011
_reflns_limit_h_max 16
_reflns_limit_h_min 0
_reflns_limit_k_max 18
_reflns_limit_k_min 0
_reflns_limit_l_max 25
_reflns_limit_l_min 0
_reflns_number_observed 2202
_reflns_number_total 3933
_reflns_observed_criterion >2.00\s(I)
_cod_data_source_file ic0102541_2.cif
_cod_data_source_block COMPOUND_1
_cod_depositor_comments
;
The following automatic conversions were performed:

'_symmetry_cell_setting' value 'Orthorhombic' changed to
'orthorhombic' according to the built-in table from CIF Core
dictionary named 'cif_core.dic' version 2.4.1 from 2010-06-29.

Automatic conversion script
Id: cif_fix_values 1646 2011-03-28 12:23:43Z adriana 

The following automatic conversions were performed:

'_exptl_crystal_density_meas' value 'not measured' was changed to '?'
- the value is perceived as not measured.

Automatic conversion script
Id: cif_fix_values 3008 2015-01-20 13:52:24Z robertas 

The following automatic conversions were performed:
data name '_contact_author_fax' replaced with
'_publ_contact_author_fax' as specified in the replacement file
'/home/antanas/src/cod-tools/trunk/data/replacement-values/replacement_tags.lst'.

Automatic conversion script
Id: cif_correct_tags 4998 2017-03-02 13:24:31Z antanas 
;
_cod_original_cell_volume 6026.3(9)
_cod_original_sg_symbol_H-M 'P b c a '
_cod_original_formula_sum ' C27 H46 Cl2 N4 Si1 V1 '
_cod_database_code 4320030

loop_
_symmetry_equiv_pos_as_xyz
x,y,z
-x,-y,-z
-x+1/2,y+1/2,z
x+1/2,-y+1/2,-z
x,-y+1/2,z+1/2
-x,y+1/2,-z+1/2
-x+1/2,-y,z+1/2
x+1/2,y,-z+1/2

loop_
_atom_site_aniso_label
_atom_site_aniso_U_11
_atom_site_aniso_U_22
_atom_site_aniso_U_33
_atom_site_aniso_U_23
_atom_site_aniso_U_13
_atom_site_aniso_U_12
V1 0.0230(8) 0.0186(7) 0.0144(7) 0.0012(7) -0.0006(7) 0.0018(7)
N1 0.030(2) 0.023(2) 0.017(2) -0.003(2) 0.001(2) 0.003(2)
N2 0.023(1) 0.019(1) 0.015(1) 0.001(1) -0.001(1) 0.002(1)
N3 0.024(1) 0.020(1) 0.016(1) 0.001(1) -0.001(1) 0.002(1)
N4 0.024(1) 0.0203(9) 0.0158(9) 0.0001(9) -0.0007(9) 0.0019(9)
Cl1 0.037(2) 0.017(1) 0.028(1) 0.004(1) 0.001(1) 0.001(1)
Cl2 0.021(1) 0.019(1) 0.017(1) 0.000(1) 0.001(1) -0.001(1)
Si1 0.026(1) 0.022(1) 0.0170(9) -0.0012(9) -0.001(1) 0.002(1)
C1 0.030(2) 0.023(2) 0.018(2) -0.003(2) 0.001(2) 0.003(2)
C2 0.030(2) 0.023(2) 0.018(2) -0.003(2) 0.001(2) 0.003(2)
C3 0.030(2) 0.024(2) 0.018(2) -0.003(2) 0.001(2) 0.003(2)
C4 0.030(2) 0.024(2) 0.018(2) -0.003(2) 0.001(2) 0.003(2)
C5 0.030(2) 0.024(2) 0.018(2) -0.003(2) 0.001(2) 0.003(2)
C6 0.030(2) 0.024(2) 0.018(2) -0.003(2) 0.001(2) 0.003(2)
C7 0.030(2) 0.023(2) 0.018(2) -0.003(2) 0.001(2) 0.003(2)
C8 0.049(9) 0.027(7) 0.051(8) -0.001(7) 0.004(8) 0.014(7)
C9 0.033(8) 0.028(7) 0.044(8) 0.005(6) -0.001(7) -0.007(6)
C10 0.030(2) 0.024(2) 0.018(2) -0.003(2) 0.001(2) 0.003(2)
C11 0.08(1) 0.026(7) 0.050(8) -0.001(7) 0.014(9) -0.001(8)
C12 0.045(8) 0.021(6) 0.041(8) 0.004(6) 0.013(7) -0.006(6)
C13 0.024(1) 0.020(1) 0.017(1) 0.001(1) -0.001(1) 0.002(1)
C14 0.025(1) 0.021(1) 0.017(1) 0.001(1) -0.001(1) 0.001(1)
C15 0.025(1) 0.021(1) 0.017(1) 0.001(1) -0.001(1) 0.001(1)
C16 0.024(1) 0.021(1) 0.017(1) 0.001(1) -0.001(1) 0.002(1)
C17 0.024(1) 0.020(1) 0.016(1) 0.001(1) -0.001(1) 0.002(1)
C18 0.024(1) 0.020(1) 0.016(1) 0.001(1) -0.001(1) 0.002(1)
C19 0.024(1) 0.019(1) 0.016(1) 0.001(1) -0.001(1) 0.002(1)
C20 0.024(1) 0.020(1) 0.017(1) 0.001(1) -0.000(1) 0.002(1)
C21 0.024(1) 0.020(1) 0.016(1) 0.000(1) -0.001(1) 0.002(1)
C22 0.026(1) 0.022(1) 0.017(1) -0.001(1) -0.001(1) 0.002(1)
C23 0.026(1) 0.023(1) 0.017(1) -0.001(1) -0.001(1) 0.002(1)
C24 0.026(1) 0.024(1) 0.017(1) -0.001(1) -0.000(1) 0.002(1)
C25 0.027(2) 0.024(2) 0.017(2) -0.001(2) -0.000(2) 0.002(2)
C26 0.027(2) 0.024(2) 0.018(2) -0.001(2) -0.000(2) 0.002(2)
C27 0.027(2) 0.024(2) 0.018(2) -0.001(2) -0.000(2) 0.002(2)

loop_
_atom_site_label
_atom_site_fract_x
_atom_site_fract_y
_atom_site_fract_z
_atom_site_U_iso_or_equiv
_atom_site_occupancy
_atom_site_thermal_displace_type
V1 0.6632(1) 0.1174(1) 0.99129(7) 0.0187 1.0000 Uani
N1 0.7234(6) 0.1186(5) 0.9320(3) 0.0233 1.0000 Uani
N2 0.6707(6) -0.0092(5) 0.9991(4) 0.0191 1.0000 Uani
N3 0.7740(6) 0.1269(5) 1.0473(3) 0.0198 1.0000 Uani
N4 0.5836(6) 0.0878(5) 1.0793(3) 0.0201 1.0000 Uani
Cl1 0.6389(2) 0.2564(2) 0.9993(1) 0.0274 1.0000 Uani
Cl2 0.5160(2) 0.0928(1) 0.9528(1) 0.0191 1.0000 Uani
Si1 0.5225(2) 0.1610(2) 1.1179(1) 0.0216 1.0000 Uani
C1 0.7646(8) 0.1143(7) 0.8806(4) 0.0236 1.0000 Uani
C2 0.8480(8) 0.0757(6) 0.8755(4) 0.0237 1.0000 Uani
C3 0.8871(8) 0.0703(6) 0.8222(4) 0.0239 1.0000 Uani
C4 0.8466(8) 0.1045(6) 0.7760(4) 0.0239 1.0000 Uani
C5 0.7651(8) 0.1418(6) 0.7821(4) 0.0238 1.0000 Uani
C6 0.7212(8) 0.1492(6) 0.8348(4) 0.0238 1.0000 Uani
C7 0.8959(8) 0.0361(6) 0.9250(4) 0.0236 1.0000 Uani
C8 0.8882(9) -0.0535(6) 0.9197(5) 0.0422 1.0000 Uani
C9 0.9933(8) 0.0621(7) 0.9297(5) 0.0351 1.0000 Uani
C10 0.6354(8) 0.1971(6) 0.8388(4) 0.0237 1.0000 Uani
C11 0.654(1) 0.2832(7) 0.8206(5) 0.0509 1.0000 Uani
C12 0.5615(8) 0.1619(7) 0.8063(5) 0.0357 1.0000 Uani
C13 0.8271(7) 0.1898(6) 1.0410(4) 0.0204 1.0000 Uani
C14 0.8973(8) 0.2085(6) 1.0771(4) 0.0209 1.0000 Uani
C15 0.9051(7) 0.1657(6) 1.1237(4) 0.0210 1.0000 Uani
C16 0.8517(7) 0.0985(6) 1.1314(4) 0.0208 1.0000 Uani
C17 0.7850(7) 0.0794(6) 1.0930(4) 0.0202 1.0000 Uani
C18 0.7280(7) 0.0059(6) 1.0983(4) 0.0201 1.0000 Uani
C19 0.7279(7) -0.0442(6) 1.0439(4) 0.0198 1.0000 Uani
C20 0.7629(8) -0.0500(6) 1.1443(4) 0.0202 1.0000 Uani
C21 0.6349(7) 0.0317(6) 1.1159(4) 0.0201 1.0000 Uani
C22 0.4429(7) 0.2085(6) 1.0685(4) 0.0216 1.0000 Uani
C23 0.6078(8) 0.2305(6) 1.1471(4) 0.0219 1.0000 Uani
C24 0.4515(6) 0.1182(5) 1.1768(4) 0.0225 1.0000 Uani
C25 0.3777(7) 0.0640(6) 1.1529(4) 0.0227 1.0000 Uani
C26 0.4044(7) 0.1888(6) 1.2065(4) 0.0228 1.0000 Uani
C27 0.5033(7) 0.0709(6) 1.2217(4) 0.0228 1.0000 Uani
H1 0.688(6) -0.026(5) 0.959(2) 0.0210 1.0000 Uiso
H2 0.612(3) -0.039(5) 1.009(4) 0.0210 1.0000 Uiso
H3 0.532(4) 0.063(5) 1.057(3) 0.0290 1.0000 Uiso
H31 0.9422(8) 0.0416(6) 0.8171(4) 0.0441 1.0000 Uiso
H41 0.8759(8) 0.1040(6) 0.7405(4) 0.0369 1.0000 Uiso
H51 0.7355(8) 0.1620(6) 0.7496(4) 0.0274 1.0000 Uiso
H71 0.8658(8) 0.0522(6) 0.9585(4) 0.0232 1.0000 Uiso
H101 0.6139(8) 0.1961(6) 0.8764(4) 0.0211 1.0000 Uiso
H81 0.9178(9) -0.0778(6) 0.9509(5) 0.0473 1.0000 Uiso
H82 0.8261(9) -0.0689(6) 0.9195(5) 0.0473 1.0000 Uiso
H83 0.9163(9) -0.0705(6) 0.8858(5) 0.0473 1.0000 Uiso
H91 1.0205(8) 0.0360(7) 0.9610(5) 0.0484 1.0000 Uiso
H92 0.9960(8) 0.1186(7) 0.9350(5) 0.0484 1.0000 Uiso
H93 1.0250(8) 0.0480(7) 0.8964(5) 0.0484 1.0000 Uiso
H121 0.5083(8) 0.1936(7) 0.8099(5) 0.0497 1.0000 Uiso
H122 0.5499(8) 0.1092(7) 0.8197(5) 0.0497 1.0000 Uiso
H123 0.5789(8) 0.1595(7) 0.7679(5) 0.0497 1.0000 Uiso
H111 0.599(1) 0.3137(7) 0.8232(5) 0.0657 1.0000 Uiso
H112 0.699(1) 0.3060(7) 0.8443(5) 0.0657 1.0000 Uiso
H113 0.675(1) 0.2834(7) 0.7828(5) 0.0657 1.0000 Uiso
H131 0.8163(7) 0.2243(6) 1.0099(4) 0.0236 1.0000 Uiso
H141 0.9384(8) 0.2508(6) 1.0688(4) 0.0453 1.0000 Uiso
H151 0.9477(7) 0.1810(6) 1.1517(4) 0.0494 1.0000 Uiso
H161 0.8602(7) 0.0654(6) 1.1635(4) 0.0395 1.0000 Uiso
H191 0.7068(7) -0.0968(6) 1.0521(4) 0.0233 1.0000 Uiso
H192 0.7884(7) -0.0469(6) 1.0302(4) 0.0233 1.0000 Uiso
H201 0.7251(8) -0.0961(6) 1.1464(4) 0.0260 1.0000 Uiso
H202 0.7623(8) -0.0227(6) 1.1793(4) 0.0260 1.0000 Uiso
H203 0.8232(8) -0.0662(6) 1.1357(4) 0.0260 1.0000 Uiso
H211 0.6404(7) 0.0566(6) 1.1517(4) 0.0243 1.0000 Uiso
H212 0.5993(7) -0.0155(6) 1.1192(4) 0.0243 1.0000 Uiso
H221 0.4758(7) 0.2313(6) 1.0381(4) 0.0232 1.0000 Uiso
H222 0.4097(7) 0.2495(6) 1.0873(4) 0.0232 1.0000 Uiso
H223 0.4020(7) 0.1692(6) 1.0545(4) 0.0232 1.0000 Uiso
H231 0.6435(8) 0.2521(6) 1.1174(4) 0.0346 1.0000 Uiso
H232 0.6460(8) 0.2026(6) 1.1727(4) 0.0346 1.0000 Uiso
H233 0.5776(8) 0.2728(6) 1.1662(4) 0.0346 1.0000 Uiso
H251 0.3424(7) 0.0427(6) 1.1828(4) 0.0365 1.0000 Uiso
H252 0.4048(7) 0.0214(6) 1.1324(4) 0.0365 1.0000 Uiso
H253 0.3398(7) 0.0944(6) 1.1285(4) 0.0365 1.0000 Uiso
H261 0.3680(7) 0.1688(6) 1.2363(4) 0.0461 1.0000 Uiso
H262 0.4486(7) 0.2246(6) 1.2212(4) 0.0461 1.0000 Uiso
H263 0.3672(7) 0.2165(6) 1.1803(4) 0.0461 1.0000 Uiso
H271 0.4618(7) 0.0516(6) 1.2491(4) 0.0421 1.0000 Uiso
H272 0.5465(7) 0.1051(6) 1.2392(4) 0.0421 1.0000 Uiso
H273 0.5337(7) 0.0267(6) 1.2048(4) 0.0421 1.0000 Uiso

loop_
_atom_type_symbol
_atom_type_scat_dispersion_real
_atom_type_scat_dispersion_imag
_atom_type_scat_Cromer_Mann_a1
_atom_type_scat_Cromer_Mann_b1
_atom_type_scat_Cromer_Mann_a2
_atom_type_scat_Cromer_Mann_b2
_atom_type_scat_Cromer_Mann_a3
_atom_type_scat_Cromer_Mann_b3
_atom_type_scat_Cromer_Mann_a4
_atom_type_scat_Cromer_Mann_b4
_atom_type_scat_Cromer_Mann_c
_atom_type_scat_source
'C   ' 0.0020 0.0020 2.3100 20.8439 1.0200 10.2075 1.5886 0.5687 0.8650 51.6512 0.2156 International_Tables_Vol_IV_Table_2.2B
'H   ' 0.0000 0.0000 0.4930 10.5109 0.3229 26.1257 0.1402 3.1424 0.0408 57.7997 0.0030 International_Tables_Vol_IV_Table_2.2B
'N   ' 0.0040 0.0030 12.2126 0.0057 3.1322 9.8933 2.0125 28.9975 1.1663 0.5826 -11.5290 International_Tables_Vol_IV_Table_2.2B
'Si  ' 0.0720 0.0710 6.2915 2.4386 3.0353 32.3337 1.9891 0.6785 1.5410 81.6937 1.1407 International_Tables_Vol_IV_Table_2.2B
'Cl  ' 0.1320 0.1590 11.4604 0.0104 7.1964 1.1662 6.2556 18.5194 1.6455 47.7784 -9.5574 International_Tables_Vol_IV_Table_2.2B
'V   ' 0.2670 0.5300 10.2971 6.8657 7.3511 0.4385 2.0703 26.8938 2.0571 102.4780 1.2199 International_Tables_Vol_IV_Table_2.2B

loop_
_exptl_crystal_face_index_h
_exptl_crystal_face_index_k
_exptl_crystal_face_index_l
_exptl_crystal_face_perp_dist
0.00 0.00 1.00 0.0400
0.00 0.00 -1.00 0.0400
0.00 -1.00 0.00 0.0900
1.00 1.00 0.00 0.1000
-3.00 1.00 -2.00 0.1160
-1.00 1.00 -1.00 0.1450

loop_
_geom_angle_atom_site_label_1
_geom_angle_site_symmetry_1
_geom_angle_atom_site_label_2
_geom_angle_site_symmetry_2
_geom_angle_atom_site_label_3
_geom_angle_site_symmetry_3
_geom_angle
_geom_angle_publ_flag
N1 . V1 . N2 . 93.3(4) yes
N1 . V1 . N3 . 96.9(4) yes
N2 . V1 . N3 . 88.8(4) yes
N1 . V1 . Cl1 . 97.9(3) yes
N2 . V1 . Cl1 . 168.8(3) yes
N3 . V1 . Cl1 . 89.6(3) yes
N1 . V1 . Cl2 . 99.3(3) yes
N2 . V1 . Cl2 . 84.9(3) yes
N3 . V1 . Cl2 . 162.9(2) yes
N1 . V1 . N4 . 168.7(4) yes
N2 . V1 . N4 . 75.5(3) yes
N3 . V1 . N4 . 81.2(3) yes
N4 . V1 . Cl1 . 93.2(2) yes
N4 . V1 . Cl2 . 81.9(2) yes
Cl1 . V1 . Cl2 . 93.5(1) yes
V1 . N1 . C1 . 173.2(8) yes
V1 . N2 . H1 . 101.8(52) no
C19 . N2 . H1 . 114.5(53) no
V1 . N2 . H2 . 116.7(49) no
C19 . N2 . H2 . 97.9(51) no
H1 . N2 . H2 . 107.0(72) no
V1 . N2 . C19 . 119.0(6) yes
V1 . N3 . C13 . 116.6(7) yes
V1 . N3 . C17 . 123.7(7) yes
C13 . N3 . C17 . 119.1(9) yes
V1 . N4 . Si1 . 123.1(4) yes
V1 . N4 . C21 . 112.6(6) yes
V1 . N4 . H3 . 90.0(54) no
Si1 . N4 . C21 . 112.9(6) yes
Si1 . N4 . H3 . 99.6(56) no
C21 . N4 . H3 . 115.4(56) no
N4 . Si1 . C22 . 106.9(5) yes
N4 . Si1 . C23 . 106.2(5) yes
C22 . Si1 . C23 . 113.9(5) yes
N4 . Si1 . C24 . 113.9(4) yes
C22 . Si1 . C24 . 106.4(4) yes
C23 . Si1 . C24 . 109.6(4) yes
V1 . Cl2 . H2 2_657 131.6(23) no
N1 . C1 . C2 . 119.7(10) yes
N1 . C1 . C6 . 118.3(10) yes
C2 . C1 . C6 . 122.1(10) yes
C1 . C2 . C3 . 118.2(10) yes
C1 . C2 . C7 . 122.8(10) yes
C3 . C2 . C7 . 118.9(10) yes
C2 . C3 . C4 . 121.3(10) yes
C3 . C4 . C5 . 119.3(10) yes
C4 . C5 . C6 . 122.6(10) yes
C1 . C6 . C5 . 116.4(10) yes
C1 . C6 . C10 . 124.1(9) yes
C5 . C6 . C10 . 119.3(10) yes
C2 . C7 . C8 . 109.3(10) yes
C2 . C7 . C9 . 112.1(9) yes
C8 . C7 . C9 . 111.3(10) yes
C6 . C10 . C11 . 109.5(10) yes
C6 . C10 . C12 . 112.5(9) yes
C11 . C10 . C12 . 111.2(10) yes
N3 . C13 . C14 . 123.7(10) yes
C13 . C14 . C15 . 117.7(11) yes
C14 . C15 . C16 . 119.9(10) yes
C15 . C16 . C17 . 120.4(10) yes
N3 . C17 . C16 . 118.7(10) yes
N3 . C17 . C18 . 118.8(9) yes
C16 . C17 . C18 . 122.4(9) yes
C17 . C18 . C19 . 112.0(9) yes
C17 . C18 . C20 . 111.8(9) yes
C19 . C18 . C20 . 105.8(8) yes
C17 . C18 . C21 . 107.7(9) yes
C19 . C18 . C21 . 112.9(9) yes
C20 . C18 . C21 . 106.5(8) yes
N2 . C19 . C18 . 113.1(8) yes
N4 . C21 . C18 . 119.0(8) yes
Si1 . C24 . C25 . 110.1(6) yes
Si1 . C24 . C26 . 107.6(6) yes
C25 . C24 . C26 . 107.5(8) yes
Si1 . C24 . C27 . 115.8(7) yes
C25 . C24 . C27 . 108.1(8) yes
C26 . C24 . C27 . 107.4(7) yes
N2 . H2 . Cl2 2_657 168.8(74) no

loop_
_geom_bond_atom_site_label_1
_geom_bond_site_symmetry_1
_geom_bond_atom_site_label_2
_geom_bond_site_symmetry_2
_geom_bond_distance
_geom_bond_publ_flag
V1 . N1 . 1.685(8) yes
V1 . N2 . 2.143(9) yes
V1 . N3 . 2.136(9) yes
V1 . N4 . 2.475(9) yes
V1 . Cl1 . 2.374(4) yes
V1 . Cl2 . 2.416(4) yes
N1 . C1 . 1.38(1) yes
N2 . H1 . 1.03(2) no
N2 . H2 . 1.04(2) no
N2 . C19 . 1.49(1) yes
N3 . C13 . 1.33(1) yes
N3 . C17 . 1.37(1) yes
N4 . Si1 . 1.791(9) yes
N4 . C21 . 1.50(1) yes
N4 . H3 . 1.03(2) no
Cl2 . H2 2_657 2.31(3) no
Si1 . C22 . 1.86(1) yes
Si1 . C23 . 1.86(1) yes
Si1 . C24 . 1.91(1) yes
C1 . C2 . 1.41(2) yes
C1 . C6 . 1.41(1) yes
C2 . C3 . 1.41(1) yes
C2 . C7 . 1.54(1) yes
C3 . C4 . 1.39(1) yes
C4 . C5 . 1.37(2) yes
C5 . C6 . 1.43(1) yes
C6 . C10 . 1.51(2) yes
C7 . C8 . 1.52(1) yes
C7 . C9 . 1.52(2) yes
C10 . C11 . 1.54(1) yes
C10 . C12 . 1.47(1) yes
C13 . C14 . 1.40(1) yes
C14 . C15 . 1.34(1) yes
C15 . C16 . 1.40(1) yes
C16 . C17 . 1.39(1) yes
C17 . C18 . 1.51(1) yes
C18 . C19 . 1.56(1) yes
C18 . C20 . 1.54(1) yes
C18 . C21 . 1.51(1) yes
C24 . C25 . 1.540(8) yes
C24 . C26 . 1.554(8) yes
C24 . C27 . 1.548(8) yes
